data_7158867
loop_
_publ_author_name
'G\'omez-Prado, Ra\'ul A.'
'Silva, Ana L.'
'Miranda, Luis D.'

_publ_section_title
;
 Synthesis of nuevamine and a cyano-chilenine analog via divergent
 C(sp3)--H bond functionalization of isoindolinone derivatives
;
_journal_name_full 'Organic &amp; Biomolecular Chemistry'
_journal_paper_doi 10.1039/D2OB01304E
_journal_year 2022
_chemical_formula_moiety 'C22 H20 N2 O6'
_chemical_formula_sum 'C22 H20 N2 O6'
_chemical_formula_weight 408.40
_space_group_crystal_system triclinic
_space_group_IT_number 2
_space_group_name_Hall '-P 1'
_space_group_name_H-M_alt 'P -1'
_atom_sites_solution_hydrogens geom
_atom_sites_solution_primary direct
_atom_sites_solution_secondary difmap
_audit_creation_method SHELXL-2013
_audit_update_record
;
2022-02-08 deposited with the CCDC.	2022-08-31 downloaded from the CCDC.
;
_cell_angle_alpha 94.605(3)
_cell_angle_beta 108.730(4)
_cell_angle_gamma 98.534(4)
_cell_formula_units_Z 2
_cell_length_a 8.3790(13)
_cell_length_b 10.2477(16)
_cell_length_c 12.547(2)
_cell_measurement_reflns_used 3997
_cell_measurement_temperature 298(2)
_cell_measurement_theta_max 27.13
_cell_measurement_theta_min 2.48
_cell_volume 999.5(3)
_computing_cell_refinement 'APEX2 v2012.10.0(Bruker, 2012)'
_computing_data_collection 'APEX2 v2012.10.0(Bruker, 2012)'
_computing_data_reduction 'SAINT V8.27B (Bruker, 2012)'
_computing_molecular_graphics 'SHELXTL V 6.12 (Sheldrick, 2000)'
_computing_publication_material 'SHELXTL V 6.12 (Sheldrick, 2000)'
_computing_structure_refinement 'SHELXL-2013 (Sheldrick, 2013)'
_computing_structure_solution 'SHELXS-97 (Sheldrick, 2008)'
_diffrn_ambient_temperature 298(2)
_diffrn_detector_area_resol_mean 8.333
_diffrn_measured_fraction_theta_full 0.998
_diffrn_measured_fraction_theta_max 0.995
_diffrn_measurement_device_type 'Bruker Smart Apex CCD diffractometer 01-670-01'
_diffrn_measurement_method \w-scans
_diffrn_radiation_monochromator graphite
_diffrn_radiation_type MoK\a
_diffrn_radiation_wavelength 0.71073
_diffrn_reflns_av_R_equivalents 0.0474
_diffrn_reflns_av_unetI/netI 0.0575
_diffrn_reflns_Laue_measured_fraction_full 0.998
_diffrn_reflns_Laue_measured_fraction_max 0.995
_diffrn_reflns_limit_h_max 10
_diffrn_reflns_limit_h_min -10
_diffrn_reflns_limit_k_max 13
_diffrn_reflns_limit_k_min -13
_diffrn_reflns_limit_l_max 16
_diffrn_reflns_limit_l_min -16
_diffrn_reflns_number 12191
_diffrn_reflns_point_group_measured_fraction_full 0.998
_diffrn_reflns_point_group_measured_fraction_max 0.995
_diffrn_reflns_theta_full 25.242
_diffrn_reflns_theta_max 27.567
_diffrn_reflns_theta_min 1.730
_diffrn_source 'fine-focus sealed tube'
_exptl_absorpt_coefficient_mu 0.100
_exptl_absorpt_correction_T_max 0.9930
_exptl_absorpt_correction_T_min 0.9661
_exptl_absorpt_correction_type multi-scan
_exptl_absorpt_process_details '(Sheldrick, 2008)'
_exptl_crystal_colour colourless
_exptl_crystal_density_diffrn 1.357
_exptl_crystal_description platy
_exptl_crystal_F_000 428
_exptl_crystal_size_max 0.347
_exptl_crystal_size_mid 0.213
_exptl_crystal_size_min 0.070
_refine_diff_density_max 0.234
_refine_diff_density_min -0.260
_refine_diff_density_rms 0.052
_refine_ls_extinction_method none
_refine_ls_goodness_of_fit_ref 1.066
_refine_ls_hydrogen_treatment constr
_refine_ls_matrix_type full
_refine_ls_number_parameters 275
_refine_ls_number_reflns 4597
_refine_ls_number_restraints 0
_refine_ls_restrained_S_all 1.066
_refine_ls_R_factor_all 0.0943
_refine_ls_R_factor_gt 0.0558
_refine_ls_shift/su_max 0.000
_refine_ls_shift/su_mean 0.000
_refine_ls_structure_factor_coef Fsqd
_refine_ls_weighting_details 'w=1/[\s^2^(Fo^2^)+(0.0756P)^2^] where P=(Fo^2^+2Fc^2^)/3'
_refine_ls_weighting_scheme calc
_refine_ls_wR_factor_gt 0.1340
_refine_ls_wR_factor_ref 0.1607
_reflns_Friedel_coverage 0.000
_reflns_number_gt 2909
_reflns_number_total 4597
_reflns_threshold_expression 'I > 2\s(I)'
_cod_data_source_file d2ob01304e2.cif
_cod_data_source_block 002MGL14
_cod_original_cell_volume 999.6(3)
_cod_database_code 7158867
_shelx_space_group_comment
;
The symmetry employed for this shelxl refinement is uniquely defined
by the following loop, which should always be used as a source of
symmetry information in preference to the above space-group names.
They are only intended as comments.
;
_shelx_estimated_absorpt_t_min 0.966
_shelx_estimated_absorpt_t_max 0.993
_shelxl_version_number 2013-4

loop_
_space_group_symop_operation_xyz
'x, y, z'
'-x, -y, -z'

loop_
_atom_site_label
_atom_site_type_symbol
_atom_site_fract_x
_atom_site_fract_y
_atom_site_fract_z
_atom_site_U_iso_or_equiv
_atom_site_adp_type
_atom_site_occupancy
_atom_site_site_symmetry_order
_atom_site_calc_flag
_atom_site_refinement_flags_posn
_atom_site_refinement_flags_adp
_atom_site_refinement_flags_occupancy
_atom_site_disorder_assembly
_atom_site_disorder_group
O1 O 0.1822(2) -0.00799(15) 0.00257(13) 0.0555(5) Uani 1 1 d . . . . .
O2 O 0.2095(2) 0.07511(14) 0.72830(12) 0.0430(4) Uani 1 1 d . . . . .
O3 O 0.0666(2) 0.27704(14) 0.67291(12) 0.0477(4) Uani 1 1 d . . . . .
O4 O 0.0266(2) 0.29994(15) 0.26024(12) 0.0479(4) Uani 1 1 d . . . . .
O5 O 0.3297(2) 0.51915(13) 0.26921(12) 0.0453(4) Uani 1 1 d . . . . .
O6 O 0.3120(2) 0.64144(14) 0.07897(13) 0.0618(5) Uani 1 1 d . . . . .
C1 C 0.2159(3) 0.0910(2) 0.07123(18) 0.0401(5) Uani 1 1 d . . . . .
N1 N 0.2462(2) 0.09027(15) 0.18615(14) 0.0361(4) Uani 1 1 d . . . . .
N2 N 0.5843(3) 0.2828(2) 0.40176(18) 0.0598(6) Uani 1 1 d . . . . .
C2 C 0.2771(3) 0.22430(18) 0.24781(16) 0.0326(4) Uani 1 1 d . . . . .
C3 C 0.2729(3) 0.31153(19) 0.15503(16) 0.0343(5) Uani 1 1 d . . . . .
C4 C 0.3012(3) 0.44808(19) 0.16591(17) 0.0367(5) Uani 1 1 d . . . . .
C5 C 0.2882(3) 0.5060(2) 0.06613(19) 0.0434(5) Uani 1 1 d . . . . .
C6 C 0.2532(3) 0.4265(2) -0.0362(2) 0.0535(6) Uani 1 1 d . . . . .
H6 H 0.2473 0.4665 -0.1010 0.064 Uiso 1 1 calc R U . . .
C7 C 0.2269(3) 0.2889(2) -0.04453(18) 0.0494(6) Uani 1 1 d . . . . .
H7 H 0.2032 0.2363 -0.1136 0.059 Uiso 1 1 calc R U . . .
C8 C 0.2370(3) 0.2326(2) 0.05320(17) 0.0392(5) Uani 1 1 d . . . . .
C9 C 0.1895(3) -0.02835(19) 0.23124(17) 0.0402(5) Uani 1 1 d . . . . .
H9A H 0.2110 -0.1059 0.1921 0.048 Uiso 1 1 calc R U . . .
H9B H 0.0668 -0.0391 0.2156 0.048 Uiso 1 1 calc R U . . .
C10 C 0.2786(3) -0.0226(2) 0.35810(17) 0.0391(5) Uani 1 1 d . . . . .
H10A H 0.2615 -0.1124 0.3771 0.047 Uiso 1 1 calc R U . . .
H10B H 0.4006 0.0058 0.3744 0.047 Uiso 1 1 calc R U . . .
C11 C 0.2236(2) 0.06704(18) 0.43650(16) 0.0322(4) Uani 1 1 d . . . . .
C12 C 0.2395(2) 0.02984(19) 0.54393(16) 0.0335(5) Uani 1 1 d . . . . .
H12 H 0.2844 -0.0460 0.5635 0.040 Uiso 1 1 calc R U . . .
C13 C 0.1906(3) 0.10231(19) 0.62144(16) 0.0324(4) Uani 1 1 d . . . . .
C14 C 0.1140(3) 0.21395(19) 0.59118(16) 0.0337(5) Uani 1 1 d . . . . .
C15 C 0.0943(3) 0.25017(19) 0.48605(17) 0.0352(5) Uani 1 1 d . . . . .
H15 H 0.0418 0.3224 0.4650 0.042 Uiso 1 1 calc R U . . .
C16 C 0.1523(3) 0.18008(18) 0.40875(16) 0.0323(4) Uani 1 1 d . . . . .
C17 C 0.1374(3) 0.23820(19) 0.30319(16) 0.0336(5) Uani 1 1 d . . . . .
C18 C 0.4505(3) 0.2564(2) 0.33618(18) 0.0381(5) Uani 1 1 d . . . . .
C19 C 0.3022(3) -0.0279(2) 0.76836(19) 0.0547(7) Uani 1 1 d . . . . .
H19A H 0.3056 -0.0370 0.8446 0.082 Uiso 1 1 calc R U . . .
H19B H 0.4170 -0.0053 0.7673 0.082 Uiso 1 1 calc R U . . .
H19C H 0.2461 -0.1105 0.7200 0.082 Uiso 1 1 calc R U . . .
C20 C -0.0075(4) 0.3924(2) 0.6470(2) 0.0596(7) Uani 1 1 d . . . . .
H20A H -0.0368 0.4271 0.7102 0.089 Uiso 1 1 calc R U . . .
H20B H -0.1089 0.3689 0.5810 0.089 Uiso 1 1 calc R U . . .
H20C H 0.0736 0.4589 0.6323 0.089 Uiso 1 1 calc R U . . .
C21 C 0.4874(4) 0.6126(3) 0.3166(2) 0.0736(8) Uani 1 1 d . . . . .
H21A H 0.4980 0.6513 0.3914 0.110 Uiso 1 1 calc R U . . .
H21B H 0.4885 0.6816 0.2692 0.110 Uiso 1 1 calc R U . . .
H21C H 0.5817 0.5678 0.3210 0.110 Uiso 1 1 calc R U . . .
C22 C 0.2965(5) 0.7054(3) -0.0200(2) 0.0849(10) Uani 1 1 d . . . . .
H22A H 0.3183 0.8002 0.0008 0.127 Uiso 1 1 calc R U . . .
H22B H 0.1826 0.6772 -0.0737 0.127 Uiso 1 1 calc R U . . .
H22C H 0.3780 0.6817 -0.0536 0.127 Uiso 1 1 calc R U . . .

loop_
_atom_site_aniso_label
_atom_site_aniso_U_11
_atom_site_aniso_U_22
_atom_site_aniso_U_33
_atom_site_aniso_U_23
_atom_site_aniso_U_13
_atom_site_aniso_U_12
O1 0.0928(13) 0.0376(9) 0.0391(9) -0.0030(7) 0.0281(9) 0.0130(8)
O2 0.0589(10) 0.0468(9) 0.0325(8) 0.0132(6) 0.0207(7) 0.0223(7)
O3 0.0683(11) 0.0489(9) 0.0377(9) 0.0073(7) 0.0258(8) 0.0288(8)
O4 0.0520(10) 0.0558(10) 0.0435(9) 0.0201(7) 0.0163(8) 0.0257(8)
O5 0.0592(10) 0.0362(8) 0.0368(9) -0.0045(6) 0.0160(8) 0.0031(7)
O6 0.1012(14) 0.0339(9) 0.0491(11) 0.0127(7) 0.0198(10) 0.0173(9)
C1 0.0535(14) 0.0367(11) 0.0332(12) 0.0016(9) 0.0180(10) 0.0119(10)
N1 0.0518(11) 0.0281(8) 0.0317(9) 0.0031(7) 0.0184(8) 0.0084(7)
N2 0.0501(13) 0.0643(14) 0.0537(14) 0.0026(10) 0.0036(11) 0.0106(11)
C2 0.0416(12) 0.0302(10) 0.0268(10) 0.0027(8) 0.0123(9) 0.0080(8)
C3 0.0409(12) 0.0329(10) 0.0300(11) 0.0047(8) 0.0128(9) 0.0077(9)
C4 0.0437(12) 0.0337(11) 0.0314(11) 0.0025(8) 0.0117(10) 0.0068(9)
C5 0.0545(14) 0.0327(11) 0.0406(13) 0.0082(9) 0.0109(11) 0.0106(10)
C6 0.0801(18) 0.0439(13) 0.0367(13) 0.0128(10) 0.0182(13) 0.0116(12)
C7 0.0773(17) 0.0433(13) 0.0273(11) 0.0020(9) 0.0179(12) 0.0107(12)
C8 0.0527(13) 0.0355(11) 0.0290(11) 0.0017(8) 0.0144(10) 0.0073(10)
C9 0.0585(14) 0.0286(10) 0.0400(13) 0.0025(9) 0.0247(11) 0.0104(9)
C10 0.0535(13) 0.0320(11) 0.0396(12) 0.0091(9) 0.0217(11) 0.0161(9)
C11 0.0362(11) 0.0318(10) 0.0314(11) 0.0053(8) 0.0137(9) 0.0090(8)
C12 0.0380(11) 0.0310(10) 0.0335(11) 0.0073(8) 0.0124(9) 0.0105(8)
C13 0.0372(11) 0.0343(10) 0.0264(10) 0.0062(8) 0.0109(9) 0.0069(9)
C14 0.0387(11) 0.0334(10) 0.0308(11) -0.0010(8) 0.0145(9) 0.0090(9)
C15 0.0418(12) 0.0316(10) 0.0348(12) 0.0055(8) 0.0138(10) 0.0123(9)
C16 0.0383(11) 0.0307(10) 0.0309(11) 0.0059(8) 0.0137(9) 0.0098(8)
C17 0.0400(12) 0.0309(10) 0.0299(11) 0.0025(8) 0.0110(9) 0.0093(9)
C18 0.0460(13) 0.0359(11) 0.0343(12) 0.0031(9) 0.0145(11) 0.0118(10)
C19 0.0722(17) 0.0655(16) 0.0412(14) 0.0267(12) 0.0244(13) 0.0357(14)
C20 0.0809(19) 0.0602(16) 0.0500(15) 0.0041(12) 0.0263(14) 0.0434(14)
C21 0.081(2) 0.0573(16) 0.0593(18) -0.0092(13) 0.0107(15) -0.0184(15)
C22 0.145(3) 0.0487(16) 0.0652(19) 0.0308(14) 0.027(2) 0.0374(18)

loop_
_atom_type_symbol
_atom_type_description
_atom_type_scat_dispersion_real
_atom_type_scat_dispersion_imag
_atom_type_scat_source
C C 0.0033 0.0016 'International Tables Vol C Tables 4.2.6.8 and 6.1.1.4'
H H 0.0000 0.0000 'International Tables Vol C Tables 4.2.6.8 and 6.1.1.4'
N N 0.0061 0.0033 'International Tables Vol C Tables 4.2.6.8 and 6.1.1.4'
O O 0.0106 0.0060 'International Tables Vol C Tables 4.2.6.8 and 6.1.1.4'

loop_
_geom_angle_atom_site_label_1
_geom_angle_atom_site_label_2
_geom_angle_atom_site_label_3
_geom_angle
_geom_angle_site_symmetry_1
_geom_angle_site_symmetry_3
_geom_angle_publ_flag
C13 O2 C19 118.07(16) . . ?
C14 O3 C20 117.16(16) . . ?
C4 O5 C21 116.67(18) . . ?
C5 O6 C22 117.80(19) . . ?
O1 C1 N1 124.55(19) . . ?
O1 C1 C8 129.02(19) . . ?
N1 C1 C8 106.42(16) . . ?
C1 N1 C9 121.82(16) . . ?
C1 N1 C2 112.58(16) . . ?
C9 N1 C2 121.79(15) . . ?
N1 C2 C18 111.01(16) . . ?
N1 C2 C3 102.18(15) . . ?
C18 C2 C3 108.94(16) . . ?
N1 C2 C17 110.76(15) . . ?
C18 C2 C17 110.07(16) . . ?
C3 C2 C17 113.66(16) . . ?
C4 C3 C8 122.82(18) . . ?
C4 C3 C2 127.58(18) . . ?
C8 C3 C2 109.59(16) . . ?
O5 C4 C3 119.20(18) . . ?
O5 C4 C5 123.90(18) . . ?
C3 C4 C5 116.78(18) . . ?
O6 C5 C6 124.25(19) . . ?
O6 C5 C4 115.44(19) . . ?
C6 C5 C4 120.31(19) . . ?
C7 C6 C5 121.7(2) . . ?
C7 C6 H6 119.2 . . ?
C5 C6 H6 119.2 . . ?
C8 C7 C6 117.7(2) . . ?
C8 C7 H7 121.1 . . ?
C6 C7 H7 121.1 . . ?
C3 C8 C7 120.64(19) . . ?
C3 C8 C1 109.11(17) . . ?
C7 C8 C1 130.24(19) . . ?
N1 C9 C10 113.21(17) . . ?
N1 C9 H9A 108.9 . . ?
C10 C9 H9A 108.9 . . ?
N1 C9 H9B 108.9 . . ?
C10 C9 H9B 108.9 . . ?
H9A C9 H9B 107.7 . . ?
C11 C10 C9 117.35(17) . . ?
C11 C10 H10A 108.0 . . ?
C9 C10 H10A 108.0 . . ?
C11 C10 H10B 108.0 . . ?
C9 C10 H10B 108.0 . . ?
H10A C10 H10B 107.2 . . ?
C16 C11 C12 117.67(17) . . ?
C16 C11 C10 125.44(17) . . ?
C12 C11 C10 116.83(16) . . ?
C13 C12 C11 121.94(18) . . ?
C13 C12 H12 119.0 . . ?
C11 C12 H12 119.0 . . ?
O2 C13 C12 124.85(17) . . ?
O2 C13 C14 115.32(16) . . ?
C12 C13 C14 119.83(17) . . ?
O3 C14 C15 125.70(18) . . ?
O3 C14 C13 115.28(17) . . ?
C15 C14 C13 119.01(17) . . ?
C14 C15 C16 121.18(18) . . ?
C14 C15 H15 119.4 . . ?
C16 C15 H15 119.4 . . ?
C11 C16 C15 120.25(17) . . ?
C11 C16 C17 124.70(17) . . ?
C15 C16 C17 115.01(17) . . ?
O4 C17 C16 123.31(18) . . ?
O4 C17 C2 118.80(17) . . ?
C16 C17 C2 117.82(16) . . ?
N2 C18 C2 178.2(2) . . ?
O2 C19 H19A 109.5 . . ?
O2 C19 H19B 109.5 . . ?
H19A C19 H19B 109.5 . . ?
O2 C19 H19C 109.5 . . ?
H19A C19 H19C 109.5 . . ?
H19B C19 H19C 109.5 . . ?
O3 C20 H20A 109.5 . . ?
O3 C20 H20B 109.5 . . ?
H20A C20 H20B 109.5 . . ?
O3 C20 H20C 109.5 . . ?
H20A C20 H20C 109.5 . . ?
H20B C20 H20C 109.5 . . ?
O5 C21 H21A 109.5 . . ?
O5 C21 H21B 109.5 . . ?
H21A C21 H21B 109.5 . . ?
O5 C21 H21C 109.5 . . ?
H21A C21 H21C 109.5 . . ?
H21B C21 H21C 109.5 . . ?
O6 C22 H22A 109.5 . . ?
O6 C22 H22B 109.5 . . ?
H22A C22 H22B 109.5 . . ?
O6 C22 H22C 109.5 . . ?
H22A C22 H22C 109.5 . . ?
H22B C22 H22C 109.5 . . ?

loop_
_geom_bond_atom_site_label_1
_geom_bond_atom_site_label_2
_geom_bond_distance
_geom_bond_site_symmetry_2
_geom_bond_publ_flag
O1 C1 1.212(2) . ?
O2 C13 1.355(2) . ?
O2 C19 1.431(2) . ?
O3 C14 1.363(2) . ?
O3 C20 1.428(3) . ?
O4 C17 1.209(2) . ?
O5 C4 1.366(2) . ?
O5 C21 1.430(3) . ?
O6 C5 1.361(2) . ?
O6 C22 1.428(3) . ?
C1 N1 1.382(3) . ?
C1 C8 1.480(3) . ?
N1 C9 1.461(2) . ?
N1 C2 1.465(2) . ?
N2 C18 1.135(3) . ?
C2 C18 1.488(3) . ?
C2 C3 1.518(3) . ?
C2 C17 1.559(3) . ?
C3 C4 1.372(3) . ?
C3 C8 1.376(3) . ?
C4 C5 1.408(3) . ?
C5 C6 1.385(3) . ?
C6 C7 1.384(3) . ?
C6 H6 0.9300 . ?
C7 C8 1.380(3) . ?
C7 H7 0.9300 . ?
C9 C10 1.518(3) . ?
C9 H9A 0.9700 . ?
C9 H9B 0.9700 . ?
C10 C11 1.515(3) . ?
C10 H10A 0.9700 . ?
C10 H10B 0.9700 . ?
C11 C16 1.399(3) . ?
C11 C12 1.401(3) . ?
C12 C13 1.377(3) . ?
C12 H12 0.9300 . ?
C13 C14 1.413(3) . ?
C14 C15 1.365(3) . ?
C15 C16 1.410(3) . ?
C15 H15 0.9300 . ?
C16 C17 1.472(3) . ?
C19 H19A 0.9600 . ?
C19 H19B 0.9600 . ?
C19 H19C 0.9600 . ?
C20 H20A 0.9600 . ?
C20 H20B 0.9600 . ?
C20 H20C 0.9600 . ?
C21 H21A 0.9600 . ?
C21 H21B 0.9600 . ?
C21 H21C 0.9600 . ?
C22 H22A 0.9600 . ?
C22 H22B 0.9600 . ?
C22 H22C 0.9600 . ?

loop_
_geom_hbond_atom_site_label_D
_geom_hbond_atom_site_label_H
_geom_hbond_atom_site_label_A
_geom_hbond_distance_DH
_geom_hbond_distance_HA
_geom_hbond_distance_DA
_geom_hbond_angle_DHA
_geom_hbond_site_symmetry_A
C9 H9B O2 0.97 2.61 3.510(3) 153.8 2_556
C19 H19A O1 0.96 2.53 3.398(3) 150.5 1_556
C21 H21B O6 0.96 2.33 2.931(3) 119.7 .
C22 H22A O1 0.96 2.42 3.240(3) 143.7 1_565
C22 H22B O4 0.96 2.49 3.333(4) 147.0 2_565
